data_7127187
loop_
_publ_author_name
'Yang, Lei'
'Zhao, Jian-Qiang'
'You, Yong'
'Wang, Zhen-Hua'
'Yuan, Wei-Cheng'

_publ_section_title
;
 Organocatalytic enantioselective tandem sulfa-Michael/aldol reaction to
 access dihydrothiopyran-fused benzosulfolane skeletons bearing three
 contiguous stereocenters.
;
_journal_issue 82
_journal_name_full 'Chemical communications (Cambridge, England)'
_journal_page_first 12363
_journal_page_last 12366
_journal_paper_doi 10.1039/d0cc04840b
_journal_volume 56
_journal_year 2020
_chemical_absolute_configuration ad
_chemical_formula_moiety 'C22 H21 N O5 S2'
_chemical_formula_sum 'C22 H21 N O5 S2'
_chemical_formula_weight 443.52
_space_group_crystal_system orthorhombic
_space_group_IT_number 19
_space_group_name_Hall 'P 2ac 2ab'
_space_group_name_H-M_alt 'P 21 21 21'
_atom_sites_solution_hydrogens mixed
_atom_sites_solution_primary direct
_audit_creation_date 2019-03-18
_audit_creation_method
;
Olex2 1.2
(compiled 2018.05.29 svn.r3508 for OlexSys, GUI svn.r5506)
;
_audit_update_record
;
2020-06-03 deposited with the CCDC.	2020-08-28 downloaded from the CCDC.
;
_cell_angle_alpha 90
_cell_angle_beta 90
_cell_angle_gamma 90
_cell_formula_units_Z 4
_cell_length_a 8.71695(13)
_cell_length_b 13.36161(18)
_cell_length_c 17.6913(2)
_cell_measurement_reflns_used 11357
_cell_measurement_temperature 293(2)
_cell_measurement_theta_max 70.9570
_cell_measurement_theta_min 4.1410
_cell_volume 2060.55(5)
_computing_cell_refinement
;
CrysAlisPro, Agilent Technologies,
Version 1.171.37.35 (release 13-08-2014 CrysAlis171 .NET)
(compiled Aug 13 2014,18:06:01)
;
_computing_data_collection
;
CrysAlisPro, Agilent Technologies,
Version 1.171.37.35 (release 13-08-2014 CrysAlis171 .NET)
(compiled Aug 13 2014,18:06:01)
;
_computing_data_reduction
;
CrysAlisPro, Agilent Technologies,
Version 1.171.37.35 (release 13-08-2014 CrysAlis171 .NET)
(compiled Aug 13 2014,18:06:01)
;
_computing_molecular_graphics 'Olex2 (Dolomanov et al., 2009)'
_computing_publication_material 'Olex2 (Dolomanov et al., 2009)'
_computing_structure_refinement 'ShelXL (Sheldrick, 2015)'
_computing_structure_solution 'ShelXS (Sheldrick, 2008)'
_diffrn_ambient_temperature 293(2)
_diffrn_detector 'CCD plate'
_diffrn_detector_area_resol_mean 16.2312
_diffrn_detector_type Eos
_diffrn_measured_fraction_theta_full 1.000
_diffrn_measured_fraction_theta_max 0.995
_diffrn_measurement_details
;
#__ type_ start__ end____ width___ exp.time_
  1 omega -101.00  -37.00   0.5000    1.0000
omega____ theta____ kappa____ phi______ frames
    -      -33.5000  -77.0000   30.0000 128

#__ type_ start__ end____ width___ exp.time_
  2 omega -108.00  -83.00   0.5000    1.0000
omega____ theta____ kappa____ phi______ frames
    -      -33.5000  178.0000 -150.0000 50

#__ type_ start__ end____ width___ exp.time_
  3 omega  -76.00  -43.00   0.5000    1.0000
omega____ theta____ kappa____ phi______ frames
    -      -33.5000  178.0000 -150.0000 66

#__ type_ start__ end____ width___ exp.time_
  4 omega  -33.00   -6.00   0.5000    1.0000
omega____ theta____ kappa____ phi______ frames
    -      -33.5000  -77.0000   30.0000 54

#__ type_ start__ end____ width___ exp.time_
  5 omega -100.00  -41.00   0.5000    1.0000
omega____ theta____ kappa____ phi______ frames
    -      -33.5000  -57.0000  150.0000 118

#__ type_ start__ end____ width___ exp.time_
  6 omega   74.00  100.00   0.5000    1.0000
omega____ theta____ kappa____ phi______ frames
    -       36.4734   77.0000  120.0000 52

#__ type_ start__ end____ width___ exp.time_
  7 omega  -32.00   58.00   0.5000    1.0000
omega____ theta____ kappa____ phi______ frames
    -       36.4734  -37.0000 -150.0000 180

#__ type_ start__ end____ width___ exp.time_
  8 omega   -9.00   16.00   0.5000    1.0000
omega____ theta____ kappa____ phi______ frames
    -       36.4734  108.0000  -20.8188 50

#__ type_ start__ end____ width___ exp.time_
  9 omega    9.00   59.00   0.5000    1.0000
omega____ theta____ kappa____ phi______ frames
    -       36.4734   77.0000  -90.0000 100

#__ type_ start__ end____ width___ exp.time_
 10 omega   14.00  106.00   0.5000    1.0000
omega____ theta____ kappa____ phi______ frames
    -       36.4734   19.0000  -30.0000 184

#__ type_ start__ end____ width___ exp.time_
 11 omega   37.00   70.00   0.5000    1.0000
omega____ theta____ kappa____ phi______ frames
    -       36.4734   37.0000   90.0000 66

#__ type_ start__ end____ width___ exp.time_
 12 omega   57.00  106.00   0.5000    1.0000
omega____ theta____ kappa____ phi______ frames
    -       36.4734  178.0000   90.0000 98

#__ type_ start__ end____ width___ exp.time_
 13 omega   -4.00   49.00   0.5000    1.0000
omega____ theta____ kappa____ phi______ frames
    -       36.4734  -57.0000   60.0000 106

#__ type_ start__ end____ width___ exp.time_
 14 omega   -9.00   16.00   0.5000    1.0000
omega____ theta____ kappa____ phi______ frames
    -       36.4734  108.0000   52.3759 50

#__ type_ start__ end____ width___ exp.time_
 15 omega   26.00   52.00   0.5000    1.0000
omega____ theta____ kappa____ phi______ frames
    -       36.4734   77.0000 -120.0000 52

#__ type_ start__ end____ width___ exp.time_
 16 omega   31.00   57.00   0.5000    1.0000
omega____ theta____ kappa____ phi______ frames
    -       36.4734   77.0000  -60.0000 52

#__ type_ start__ end____ width___ exp.time_
 17 omega   69.00   96.00   0.5000    1.0000
omega____ theta____ kappa____ phi______ frames
    -       36.4734  178.0000  -90.0000 54

#__ type_ start__ end____ width___ exp.time_
 18 omega    3.00   29.00   0.5000    1.0000
omega____ theta____ kappa____ phi______ frames
    -       36.4734   19.0000  120.0000 52

#__ type_ start__ end____ width___ exp.time_
 19 omega   29.00   90.00   0.5000    1.0000
omega____ theta____ kappa____ phi______ frames
    -       36.4734   57.0000    0.0000 122

#__ type_ start__ end____ width___ exp.time_
 20 omega   79.00  109.00   0.5000    7.5000
omega____ theta____ kappa____ phi______ frames
    -      108.0000   77.0000   30.0000 60

#__ type_ start__ end____ width___ exp.time_
 21 omega  107.00  177.00   0.5000    7.5000
omega____ theta____ kappa____ phi______ frames
    -      108.0000  111.0000   90.0000 140

#__ type_ start__ end____ width___ exp.time_
 22 omega   37.00   88.00   0.5000    7.5000
omega____ theta____ kappa____ phi______ frames
    -      108.0000  -30.0000 -150.0000 102

#__ type_ start__ end____ width___ exp.time_
 23 omega   60.00   88.00   0.5000    7.5000
omega____ theta____ kappa____ phi______ frames
    -      108.0000  -94.0000  -60.0000 56

#__ type_ start__ end____ width___ exp.time_
 24 omega   82.00  161.00   0.5000    7.5000
omega____ theta____ kappa____ phi______ frames
    -      108.0000   30.0000   60.0000 158

#__ type_ start__ end____ width___ exp.time_
 25 omega   88.00  114.00   0.5000    7.5000
omega____ theta____ kappa____ phi______ frames
    -      108.0000   45.0000  -90.0000 52

#__ type_ start__ end____ width___ exp.time_
 26 omega   82.00  108.00   0.5000    7.5000
omega____ theta____ kappa____ phi______ frames
    -      108.0000   30.0000  -60.0000 52

#__ type_ start__ end____ width___ exp.time_
 27 omega   90.00  119.00   0.5000    7.5000
omega____ theta____ kappa____ phi______ frames
    -      108.0000   61.0000  -60.0000 58

#__ type_ start__ end____ width___ exp.time_
 28 omega  141.00  173.00   0.5000    7.5000
omega____ theta____ kappa____ phi______ frames
    -      108.0000   61.0000  -60.0000 64

#__ type_ start__ end____ width___ exp.time_
 29 omega   82.00  114.00   0.5000    7.5000
omega____ theta____ kappa____ phi______ frames
    -      108.0000   30.0000   30.0000 64

#__ type_ start__ end____ width___ exp.time_
 30 omega   83.00  115.00   0.5000    7.5000
omega____ theta____ kappa____ phi______ frames
    -      108.0000   30.0000    0.0000 64

#__ type_ start__ end____ width___ exp.time_
 31 omega  122.00  160.00   0.5000    7.5000
omega____ theta____ kappa____ phi______ frames
    -      108.0000   77.0000    0.0000 76

#__ type_ start__ end____ width___ exp.time_
 32 omega   87.00  113.00   0.5000    7.5000
omega____ theta____ kappa____ phi______ frames
    -      108.0000   65.0000  -75.2507 52

#__ type_ start__ end____ width___ exp.time_
 33 omega  122.00  175.00   0.5000    7.5000
omega____ theta____ kappa____ phi______ frames
    -      108.0000   77.0000  -90.0000 106

#__ type_ start__ end____ width___ exp.time_
 34 omega   79.00  104.00   0.5000    7.5000
omega____ theta____ kappa____ phi______ frames
    -      108.0000   77.0000  -90.0000 50

#__ type_ start__ end____ width___ exp.time_
 35 omega  148.00  175.00   0.5000    7.5000
omega____ theta____ kappa____ phi______ frames
    -      108.0000   61.0000  -30.0000 54

#__ type_ start__ end____ width___ exp.time_
 36 omega   79.00  170.00   0.5000    7.5000
omega____ theta____ kappa____ phi______ frames
    -      108.0000   77.0000  -30.0000 182

#__ type_ start__ end____ width___ exp.time_
 37 omega  102.00  178.00   0.5000    7.5000
omega____ theta____ kappa____ phi______ frames
    -      108.0000  111.0000  150.0000 152

#__ type_ start__ end____ width___ exp.time_
 38 omega   88.00  114.00   0.5000    7.5000
omega____ theta____ kappa____ phi______ frames
    -      108.0000   61.0000  -30.0000 52

#__ type_ start__ end____ width___ exp.time_
 39 omega   79.00  104.00   0.5000    7.5000
omega____ theta____ kappa____ phi______ frames
    -      108.0000   77.0000    0.0000 50

#__ type_ start__ end____ width___ exp.time_
 40 omega   87.00  113.00   0.5000    7.5000
omega____ theta____ kappa____ phi______ frames
    -      108.0000   30.0000  -30.0000 52

#__ type_ start__ end____ width___ exp.time_
 41 omega   79.00  105.00   0.5000    7.5000
omega____ theta____ kappa____ phi______ frames
    -      108.0000   77.0000  -60.0000 52

#__ type_ start__ end____ width___ exp.time_
 42 omega   88.00  114.00   0.5000    7.5000
omega____ theta____ kappa____ phi______ frames
    -      108.0000   45.0000  -60.0000 52

#__ type_ start__ end____ width___ exp.time_
 43 omega   88.00  114.00   0.5000    7.5000
omega____ theta____ kappa____ phi______ frames
    -      108.0000   45.0000    0.0000 52

#__ type_ start__ end____ width___ exp.time_
 44 omega   88.00  114.00   0.5000    7.5000
omega____ theta____ kappa____ phi______ frames
    -      108.0000   61.0000  -90.0000 52

#__ type_ start__ end____ width___ exp.time_
 45 omega   88.00  114.00   0.5000    7.5000
omega____ theta____ kappa____ phi______ frames
    -      108.0000   61.0000    0.0000 52

#__ type_ start__ end____ width___ exp.time_
 46 omega   91.00  116.00   0.5000    7.5000
omega____ theta____ kappa____ phi______ frames
    -      108.0000   61.0000 -120.0000 50

#__ type_ start__ end____ width___ exp.time_
 47 omega   79.00  171.00   0.5000    7.5000
omega____ theta____ kappa____ phi______ frames
    -      108.0000   77.0000 -120.0000 184

#__ type_ start__ end____ width___ exp.time_
 48 omega   89.00  114.00   0.5000    7.5000
omega____ theta____ kappa____ phi______ frames
    -      108.0000   45.0000  -30.0000 50

#__ type_ start__ end____ width___ exp.time_
 49 omega  120.00  153.00   0.5000    7.5000
omega____ theta____ kappa____ phi______ frames
    -      108.0000   45.0000  -30.0000 66

#__ type_ start__ end____ width___ exp.time_
 50 omega  116.00  157.00   0.5000    7.5000
omega____ theta____ kappa____ phi______ frames
    -      108.0000   77.0000   30.0000 82

#__ type_ start__ end____ width___ exp.time_
 51 omega  100.00  173.00   0.5000    7.5000
omega____ theta____ kappa____ phi______ frames
    -      108.0000  111.0000  120.0000 146

#__ type_ start__ end____ width___ exp.time_
 52 omega   79.00  105.00   0.5000    7.5000
omega____ theta____ kappa____ phi______ frames
    -      108.0000   26.0000  -71.9268 52
;
_diffrn_measurement_device 'four-circle diffractometer'
_diffrn_measurement_device_type 'Xcalibur, Eos, Gemini'
_diffrn_measurement_method '\w scans'
_diffrn_orient_matrix_UB_11 -0.0558471000
_diffrn_orient_matrix_UB_12 -0.0964207000
_diffrn_orient_matrix_UB_13 0.0389073000
_diffrn_orient_matrix_UB_21 0.0399668000
_diffrn_orient_matrix_UB_22 0.0452475000
_diffrn_orient_matrix_UB_23 0.0777097000
_diffrn_orient_matrix_UB_31 -0.1628260000
_diffrn_orient_matrix_UB_32 0.0441364000
_diffrn_orient_matrix_UB_33 0.0056937000
_diffrn_radiation_monochromator graphite
_diffrn_radiation_probe x-ray
_diffrn_radiation_type CuK\a
_diffrn_radiation_wavelength 1.54184
_diffrn_reflns_av_R_equivalents 0.0413
_diffrn_reflns_av_unetI/netI 0.0272
_diffrn_reflns_Laue_measured_fraction_full 1.000
_diffrn_reflns_Laue_measured_fraction_max 0.995
_diffrn_reflns_limit_h_max 10
_diffrn_reflns_limit_h_min -10
_diffrn_reflns_limit_k_max 16
_diffrn_reflns_limit_k_min -16
_diffrn_reflns_limit_l_max 21
_diffrn_reflns_limit_l_min -21
_diffrn_reflns_number 19546
_diffrn_reflns_point_group_measured_fraction_full 0.999
_diffrn_reflns_point_group_measured_fraction_max 0.988
_diffrn_reflns_theta_full 67.684
_diffrn_reflns_theta_max 71.065
_diffrn_reflns_theta_min 4.146
_diffrn_source 'Enhance (Cu) X-ray Source'
_exptl_absorpt_coefficient_mu 2.645
_exptl_absorpt_correction_T_max 1.00000
_exptl_absorpt_correction_T_min 0.57214
_exptl_absorpt_correction_type multi-scan
_exptl_absorpt_process_details
;
CrysAlisPro, Agilent Technologies,
Version 1.171.37.35 (release 13-08-2014 CrysAlis171 .NET)
(compiled Aug 13 2014,18:06:01)
Empirical absorption correction using spherical harmonics,
 implemented in SCALE3 ABSPACK scaling algorithm.
;
_exptl_crystal_colour colourless
_exptl_crystal_colour_primary colourless
_exptl_crystal_density_diffrn 1.430
_exptl_crystal_description prism
_exptl_crystal_F_000 928
_exptl_crystal_size_max 0.15
_exptl_crystal_size_mid 0.13
_exptl_crystal_size_min 0.1
_refine_diff_density_max 0.465
_refine_diff_density_min -0.236
_refine_diff_density_rms 0.045
_refine_ls_abs_structure_details
;
 Flack x determined using 1569 quotients [(I+)-(I-)]/[(I+)+(I-)]
 (Parsons, Flack and Wagner, Acta Cryst. B69 (2013) 249-259).
;
_refine_ls_abs_structure_Flack 0.013(9)
_refine_ls_extinction_method none
_refine_ls_goodness_of_fit_ref 1.090
_refine_ls_hydrogen_treatment constr
_refine_ls_matrix_type full
_refine_ls_number_parameters 274
_refine_ls_number_reflns 3953
_refine_ls_number_restraints 0
_refine_ls_restrained_S_all 1.090
_refine_ls_R_factor_all 0.0377
_refine_ls_R_factor_gt 0.0368
_refine_ls_shift/su_max 0.001
_refine_ls_shift/su_mean 0.000
_refine_ls_structure_factor_coef Fsqd
_refine_ls_weighting_details 'w=1/[\s^2^(Fo^2^)+(0.0634P)^2^+0.1988P] where P=(Fo^2^+2Fc^2^)/3'
_refine_ls_weighting_scheme calc
_refine_ls_wR_factor_gt 0.0982
_refine_ls_wR_factor_ref 0.0996
_reflns_Friedel_coverage 0.737
_reflns_Friedel_fraction_full 0.997
_reflns_Friedel_fraction_max 0.980
_reflns_number_gt 3862
_reflns_number_total 3953
_reflns_threshold_expression 'I > 2\s(I)'
_cod_data_source_file d0cc04840b2.cif
_cod_data_source_block 20190357
_cod_depositor_comments 'Adding full bibliography for 7127187--7127188.cif.'
_cod_database_code 7127187
_shelx_shelxl_version_number 2014/7
_chemical_oxdiff_formula C20H20N4O4S2
_shelx_space_group_comment
;
The symmetry employed for this shelxl refinement is uniquely defined
by the following loop, which should always be used as a source of
symmetry information in preference to the above space-group names.
They are only intended as comments.
;
_shelx_estimated_absorpt_t_max 0.778
_shelx_estimated_absorpt_t_min 0.692
_reflns_odcompleteness_completeness 99.91
_reflns_odcompleteness_iscentric 1
_reflns_odcompleteness_theta 66.97
_olex2_refinement_description
;
1. Fixed Uiso
 At 1.2 times of:
  All C(H) groups
 At 1.5 times of:
  All C(H,H,H) groups, All O(H) groups
2.a Riding coordinates:
 O3(H3A)
2.b Ternary CH refined with riding coordinates:
 C7(H7), C8(H8), C9(H9)
2.c Aromatic/amide H refined with riding coordinates:
 C1(H1), C2(H2), C3(H3), C4(H4), C14(H14), C15(H15), C16(H16), C17(H17)
2.d Idealised Me refined as rotating group:
 C20(H20A,H20B,H20C), C21(H21A,H21B,H21C), C22(H22A,H22B,H22C)
;
_olex2_submission_special_instructions 'No special instructions were received'

loop_
_space_group_symop_operation_xyz
'x, y, z'
'-x+1/2, -y, z+1/2'
'x+1/2, -y+1/2, -z'
'-x, y+1/2, -z+1/2'

loop_
_atom_site_label
_atom_site_type_symbol
_atom_site_fract_x
_atom_site_fract_y
_atom_site_fract_z
_atom_site_U_iso_or_equiv
_atom_site_adp_type
_atom_site_occupancy
_atom_site_site_symmetry_order
_atom_site_calc_flag
_atom_site_refinement_flags_posn
_atom_site_refinement_flags_adp
_atom_site_refinement_flags_occupancy
_atom_site_disorder_assembly
_atom_site_disorder_group
C1 C 0.2853(5) 0.1341(3) 0.3781(2) 0.0624(10) Uani 1 1 d . . . . .
H1 H 0.3555 0.1783 0.3568 0.075 Uiso 1 1 calc R . . . .
C2 C 0.1944(7) 0.0745(4) 0.3326(3) 0.0773(14) Uani 1 1 d . . . . .
H2 H 0.2041 0.0787 0.2803 0.093 Uiso 1 1 calc R . . . .
C3 C 0.0888(6) 0.0087(4) 0.3635(3) 0.0766(15) Uani 1 1 d . . . . .
H3 H 0.0278 -0.0299 0.3317 0.092 Uiso 1 1 calc R . . . .
C4 C 0.0728(5) -0.0006(3) 0.4414(3) 0.0664(11) Uani 1 1 d . . . . .
H4 H 0.0031 -0.0451 0.4628 0.080 Uiso 1 1 calc R . . . .
C5 C 0.1657(4) 0.0594(2) 0.4857(2) 0.0489(7) Uani 1 1 d . . . . .
C6 C 0.2702(4) 0.1270(2) 0.45565(19) 0.0453(7) Uani 1 1 d . . . . .
C7 C 0.3590(3) 0.1864(2) 0.51390(17) 0.0406(6) Uani 1 1 d . . . . .
H7 H 0.4643 0.1964 0.4960 0.049 Uiso 1 1 calc R . . . .
C8 C 0.3612(4) 0.1219(2) 0.58473(19) 0.0439(6) Uani 1 1 d . . . . .
H8 H 0.4360 0.0687 0.5749 0.053 Uiso 1 1 calc R . . . .
C9 C 0.4065(4) 0.1677(2) 0.6605(2) 0.0521(8) Uani 1 1 d . . . . .
H9 H 0.3666 0.1243 0.7006 0.062 Uiso 1 1 calc R . . . .
C10 C 0.3411(3) 0.2693(2) 0.67179(17) 0.0390(6) Uani 1 1 d . . . . .
C11 C 0.2759(3) 0.32853(19) 0.61888(14) 0.0335(5) Uani 1 1 d . . . . .
C12 C 0.3327(3) 0.3209(2) 0.74266(16) 0.0409(6) Uani 1 1 d . . . . .
C13 C 0.2536(4) 0.4110(2) 0.73137(15) 0.0373(5) Uani 1 1 d . . . . .
C14 C 0.2191(4) 0.4755(2) 0.79081(17) 0.0487(7) Uani 1 1 d . . . . .
H14 H 0.1610 0.5330 0.7835 0.058 Uiso 1 1 calc R . . . .
C15 C 0.2758(5) 0.4496(3) 0.86158(18) 0.0588(9) Uani 1 1 d . . . . .
H15 H 0.2556 0.4911 0.9026 0.071 Uiso 1 1 calc R . . . .
C16 C 0.3618(5) 0.3634(3) 0.8724(2) 0.0638(10) Uani 1 1 d . . . . .
H16 H 0.4017 0.3498 0.9201 0.077 Uiso 1 1 calc R . . . .
C17 C 0.3892(4) 0.2978(3) 0.8142(2) 0.0545(8) Uani 1 1 d . . . . .
H17 H 0.4443 0.2392 0.8224 0.065 Uiso 1 1 calc R . . . .
C18 C 0.1585(3) 0.4963(2) 0.61234(16) 0.0360(6) Uani 1 1 d . . . . .
C19 C 0.0868(4) 0.6722(2) 0.62877(18) 0.0447(7) Uani 1 1 d . . . . .
C20 C -0.0642(5) 0.6645(3) 0.5863(3) 0.0674(10) Uani 1 1 d . . . . .
H20A H -0.0988 0.7303 0.5728 0.101 Uiso 1 1 calc GR . . . .
H20B H -0.1394 0.6328 0.6179 0.101 Uiso 1 1 calc GR . . . .
H20C H -0.0497 0.6254 0.5413 0.101 Uiso 1 1 calc GR . . . .
C21 C 0.2153(5) 0.7125(3) 0.5798(2) 0.0606(9) Uani 1 1 d . . . . .
H21A H 0.1926 0.7802 0.5655 0.091 Uiso 1 1 calc GR . . . .
H21B H 0.2249 0.6719 0.5353 0.091 Uiso 1 1 calc GR . . . .
H21C H 0.3098 0.7109 0.6076 0.091 Uiso 1 1 calc GR . . . .
C22 C 0.0731(7) 0.7332(3) 0.7008(2) 0.0741(13) Uani 1 1 d . . . . .
H22A H 0.1689 0.7316 0.7276 0.111 Uiso 1 1 calc GR . . . .
H22B H -0.0062 0.7055 0.7321 0.111 Uiso 1 1 calc GR . . . .
H22C H 0.0480 0.8012 0.6883 0.111 Uiso 1 1 calc GR . . . .
N1 N 0.2188(3) 0.41597(16) 0.65306(13) 0.0347(5) Uani 1 1 d . . . . .
O1 O 0.0599(3) 0.1271(2) 0.61655(17) 0.0621(7) Uani 1 1 d . . . . .
O2 O 0.1862(5) -0.0377(2) 0.6159(2) 0.0841(10) Uani 1 1 d . . . . .
O3 O 0.5663(4) 0.1724(3) 0.6683(2) 0.0841(10) Uani 1 1 d . . . . .
H3A H 0.6244 0.1581 0.6210 0.126 Uiso 1 1 d R . . . .
O4 O 0.1365(3) 0.49241(17) 0.54519(12) 0.0493(5) Uani 1 1 d . . . . .
O5 O 0.1329(3) 0.57255(17) 0.65783(12) 0.0516(6) Uani 1 1 d . . . . .
S1 S 0.17478(10) 0.06135(6) 0.58548(5) 0.0503(2) Uani 1 1 d . . . . .
S2 S 0.26194(8) 0.30883(5) 0.52148(3) 0.03640(17) Uani 1 1 d . . . . .

loop_
_atom_site_aniso_label
_atom_site_aniso_U_11
_atom_site_aniso_U_22
_atom_site_aniso_U_33
_atom_site_aniso_U_23
_atom_site_aniso_U_13
_atom_site_aniso_U_12
C1 0.083(3) 0.0516(19) 0.0527(18) -0.0066(15) 0.0031(17) 0.0191(18)
C2 0.110(4) 0.064(3) 0.057(2) -0.0204(19) -0.017(2) 0.028(3)
C3 0.081(3) 0.065(3) 0.084(3) -0.038(2) -0.034(2) 0.029(2)
C4 0.054(2) 0.049(2) 0.097(3) -0.027(2) -0.013(2) 0.0097(17)
C5 0.0451(15) 0.0382(14) 0.0634(18) -0.0141(14) -0.0017(14) 0.0064(13)
C6 0.0471(16) 0.0353(13) 0.0534(15) -0.0091(12) 0.0008(13) 0.0118(12)
C7 0.0333(12) 0.0360(14) 0.0527(15) -0.0040(13) 0.0036(11) 0.0045(11)
C8 0.0439(15) 0.0312(13) 0.0567(17) -0.0005(13) -0.0056(13) 0.0069(11)
C9 0.062(2) 0.0348(15) 0.0589(18) 0.0021(14) -0.0197(15) 0.0098(14)
C10 0.0409(14) 0.0326(13) 0.0437(14) 0.0039(11) -0.0076(12) -0.0006(11)
C11 0.0334(12) 0.0300(11) 0.0372(12) -0.0004(10) -0.0028(10) -0.0008(10)
C12 0.0419(14) 0.0380(14) 0.0429(14) 0.0065(12) -0.0056(11) -0.0061(12)
C13 0.0415(14) 0.0365(13) 0.0339(12) 0.0027(9) -0.0018(11) -0.0094(11)
C14 0.065(2) 0.0425(15) 0.0389(14) -0.0026(12) 0.0032(13) -0.0094(14)
C15 0.082(3) 0.059(2) 0.0352(14) -0.0025(14) 0.0007(15) -0.0163(19)
C16 0.082(3) 0.071(2) 0.0389(16) 0.0120(16) -0.0165(17) -0.020(2)
C17 0.062(2) 0.0525(19) 0.0483(17) 0.0135(15) -0.0156(15) -0.0045(15)
C18 0.0413(14) 0.0293(13) 0.0376(14) -0.0004(10) -0.0008(11) 0.0006(11)
C19 0.0590(18) 0.0289(13) 0.0462(15) -0.0002(12) 0.0019(13) 0.0085(12)
C20 0.0544(19) 0.060(2) 0.088(3) 0.000(2) -0.0047(19) 0.0168(17)
C21 0.072(2) 0.0440(16) 0.066(2) -0.0043(15) 0.0050(18) -0.0090(16)
C22 0.123(4) 0.0433(18) 0.056(2) -0.0117(17) 0.010(2) 0.021(2)
N1 0.0408(12) 0.0294(10) 0.0339(10) 0.0009(8) -0.0017(8) 0.0006(9)
O1 0.0587(15) 0.0596(15) 0.0679(16) -0.0093(13) 0.0150(12) -0.0097(12)
O2 0.116(3) 0.0384(14) 0.097(2) 0.0116(14) 0.001(2) -0.0185(15)
O3 0.0642(17) 0.0699(19) 0.118(3) -0.0211(19) -0.0367(18) 0.0225(16)
O4 0.0726(15) 0.0373(10) 0.0379(11) -0.0013(8) -0.0097(10) 0.0115(10)
O5 0.0823(17) 0.0361(11) 0.0364(10) -0.0024(9) -0.0015(10) 0.0147(11)
S1 0.0573(4) 0.0336(4) 0.0600(4) -0.0021(3) 0.0049(3) -0.0079(3)
S2 0.0422(3) 0.0307(3) 0.0363(3) -0.0014(2) -0.0029(3) 0.0028(2)

loop_
_atom_type_symbol
_atom_type_description
_atom_type_scat_dispersion_real
_atom_type_scat_dispersion_imag
_atom_type_scat_source
C C 0.0181 0.0091 'International Tables Vol C Tables 4.2.6.8 and 6.1.1.4'
H H 0.0000 0.0000 'International Tables Vol C Tables 4.2.6.8 and 6.1.1.4'
N N 0.0311 0.0180 'International Tables Vol C Tables 4.2.6.8 and 6.1.1.4'
O O 0.0492 0.0322 'International Tables Vol C Tables 4.2.6.8 and 6.1.1.4'
S S 0.3331 0.5567 'International Tables Vol C Tables 4.2.6.8 and 6.1.1.4'

loop_
_geom_angle_atom_site_label_1
_geom_angle_atom_site_label_2
_geom_angle_atom_site_label_3
_geom_angle
_geom_angle_site_symmetry_1
_geom_angle_site_symmetry_3
_geom_angle_publ_flag
C2 C1 H1 120.5 . . ?
C2 C1 C6 119.0(4) . . ?
C6 C1 H1 120.5 . . ?
C1 C2 H2 119.5 . . ?
C1 C2 C3 121.1(4) . . ?
C3 C2 H2 119.5 . . ?
C2 C3 H3 119.5 . . ?
C2 C3 C4 121.0(4) . . ?
C4 C3 H3 119.5 . . ?
C3 C4 H4 121.6 . . ?
C5 C4 C3 116.7(4) . . ?
C5 C4 H4 121.6 . . ?
C4 C5 C6 123.1(4) . . ?
C4 C5 S1 126.8(3) . . ?
C6 C5 S1 110.1(2) . . ?
C1 C6 C5 119.1(3) . . ?
C1 C6 C7 126.3(3) . . ?
C5 C6 C7 114.6(3) . . ?
C6 C7 H7 109.3 . . ?
C6 C7 C8 105.7(3) . . ?
C6 C7 S2 106.25(19) . . ?
C8 C7 H7 109.3 . . ?
C8 C7 S2 116.6(2) . . ?
S2 C7 H7 109.3 . . ?
C7 C8 H8 105.9 . . ?
C7 C8 C9 120.0(3) . . ?
C7 C8 S1 104.3(2) . . ?
C9 C8 H8 105.9 . . ?
C9 C8 S1 113.8(3) . . ?
S1 C8 H8 105.9 . . ?
C8 C9 H9 107.9 . . ?
C10 C9 C8 112.7(3) . . ?
C10 C9 H9 107.9 . . ?
O3 C9 C8 111.2(3) . . ?
O3 C9 H9 107.9 . . ?
O3 C9 C10 109.1(3) . . ?
C11 C10 C9 127.1(3) . . ?
C11 C10 C12 107.7(3) . . ?
C12 C10 C9 125.2(3) . . ?
C10 C11 N1 109.7(2) . . ?
C10 C11 S2 128.6(2) . . ?
N1 C11 S2 121.63(19) . . ?
C13 C12 C10 108.3(2) . . ?
C17 C12 C10 132.2(3) . . ?
C17 C12 C13 119.6(3) . . ?
C12 C13 N1 106.5(2) . . ?
C14 C13 C12 122.0(3) . . ?
C14 C13 N1 131.4(3) . . ?
C13 C14 H14 121.6 . . ?
C15 C14 C13 116.8(3) . . ?
C15 C14 H14 121.6 . . ?
C14 C15 H15 119.2 . . ?
C16 C15 C14 121.5(3) . . ?
C16 C15 H15 119.2 . . ?
C15 C16 H16 119.3 . . ?
C17 C16 C15 121.3(3) . . ?
C17 C16 H16 119.3 . . ?
C12 C17 H17 120.7 . . ?
C16 C17 C12 118.6(4) . . ?
C16 C17 H17 120.7 . . ?
O4 C18 N1 122.4(3) . . ?
O4 C18 O5 127.5(3) . . ?
O5 C18 N1 110.1(2) . . ?
C21 C19 C20 112.4(3) . . ?
C21 C19 C22 110.3(3) . . ?
C22 C19 C20 112.6(3) . . ?
O5 C19 C20 110.2(3) . . ?
O5 C19 C21 108.5(3) . . ?
O5 C19 C22 102.3(3) . . ?
C19 C20 H20A 109.5 . . ?
C19 C20 H20B 109.5 . . ?
C19 C20 H20C 109.5 . . ?
H20A C20 H20B 109.5 . . ?
H20A C20 H20C 109.5 . . ?
H20B C20 H20C 109.5 . . ?
C19 C21 H21A 109.5 . . ?
C19 C21 H21B 109.5 . . ?
C19 C21 H21C 109.5 . . ?
H21A C21 H21B 109.5 . . ?
H21A C21 H21C 109.5 . . ?
H21B C21 H21C 109.5 . . ?
C19 C22 H22A 109.5 . . ?
C19 C22 H22B 109.5 . . ?
C19 C22 H22C 109.5 . . ?
H22A C22 H22B 109.5 . . ?
H22A C22 H22C 109.5 . . ?
H22B C22 H22C 109.5 . . ?
C11 N1 C13 107.8(2) . . ?
C18 N1 C11 123.4(2) . . ?
C18 N1 C13 128.3(2) . . ?
C9 O3 H3A 114.5 . . ?
C18 O5 C19 121.9(2) . . ?
C5 S1 C8 92.23(16) . . ?
O1 S1 C5 111.03(17) . . ?
O1 S1 C8 110.69(15) . . ?
O2 S1 C5 111.4(2) . . ?
O2 S1 C8 110.6(2) . . ?
O2 S1 O1 117.9(2) . . ?
C11 S2 C7 99.97(13) . . ?

loop_
_geom_bond_atom_site_label_1
_geom_bond_atom_site_label_2
_geom_bond_distance
_geom_bond_site_symmetry_2
_geom_bond_publ_flag
C1 H1 0.9300 . ?
C1 C2 1.381(7) . ?
C1 C6 1.382(5) . ?
C2 H2 0.9300 . ?
C2 C3 1.386(8) . ?
C3 H3 0.9300 . ?
C3 C4 1.391(7) . ?
C4 H4 0.9300 . ?
C4 C5 1.383(5) . ?
C5 C6 1.388(5) . ?
C5 S1 1.768(4) . ?
C6 C7 1.513(4) . ?
C7 H7 0.9800 . ?
C7 C8 1.521(4) . ?
C7 S2 1.847(3) . ?
C8 H8 0.9800 . ?
C8 C9 1.525(5) . ?
C8 S1 1.815(3) . ?
C9 H9 0.9800 . ?
C9 C10 1.487(4) . ?
C9 O3 1.401(5) . ?
C10 C11 1.351(4) . ?
C10 C12 1.432(4) . ?
C11 N1 1.407(3) . ?
C11 S2 1.747(3) . ?
C12 C13 1.402(4) . ?
C12 C17 1.392(4) . ?
C13 C14 1.392(4) . ?
C13 N1 1.420(3) . ?
C14 H14 0.9300 . ?
C14 C15 1.389(5) . ?
C15 H15 0.9300 . ?
C15 C16 1.388(6) . ?
C16 H16 0.9300 . ?
C16 C17 1.373(6) . ?
C17 H17 0.9300 . ?
C18 N1 1.396(4) . ?
C18 O4 1.205(4) . ?
C18 O5 1.317(4) . ?
C19 C20 1.519(5) . ?
C19 C21 1.515(5) . ?
C19 C22 1.518(5) . ?
C19 O5 1.483(4) . ?
C20 H20A 0.9600 . ?
C20 H20B 0.9600 . ?
C20 H20C 0.9600 . ?
C21 H21A 0.9600 . ?
C21 H21B 0.9600 . ?
C21 H21C 0.9600 . ?
C22 H22A 0.9600 . ?
C22 H22B 0.9600 . ?
C22 H22C 0.9600 . ?
O1 S1 1.441(3) . ?
O2 S1 1.432(3) . ?
O3 H3A 0.9962 . ?

loop_
_geom_hbond_atom_site_label_D
_geom_hbond_atom_site_label_H
_geom_hbond_atom_site_label_A
_geom_hbond_distance_DH
_geom_hbond_distance_HA
_geom_hbond_distance_DA
_geom_hbond_angle_DHA
_geom_hbond_site_symmetry_A
O3 H3A S2 1.00 2.83 3.774(5) 159.1 3_556

loop_
_geom_torsion_atom_site_label_1
_geom_torsion_atom_site_label_2
_geom_torsion_atom_site_label_3
_geom_torsion_atom_site_label_4
_geom_torsion
_geom_torsion_site_symmetry_1
_geom_torsion_site_symmetry_2
_geom_torsion_site_symmetry_3
_geom_torsion_site_symmetry_4
_geom_torsion_publ_flag
C1 C2 C3 C4 -1.0(7) . . . . ?
C1 C6 C7 C8 -153.7(3) . . . . ?
C1 C6 C7 S2 81.8(4) . . . . ?
C2 C1 C6 C5 0.8(5) . . . . ?
C2 C1 C6 C7 -179.6(3) . . . . ?
C2 C3 C4 C5 0.7(6) . . . . ?
C3 C4 C5 C6 0.4(5) . . . . ?
C3 C4 C5 S1 -178.0(3) . . . . ?
C4 C5 C6 C1 -1.2(5) . . . . ?
C4 C5 C6 C7 179.2(3) . . . . ?
C4 C5 S1 C8 160.8(3) . . . . ?
C4 C5 S1 O1 -86.0(3) . . . . ?
C4 C5 S1 O2 47.6(4) . . . . ?
C5 C6 C7 C8 25.9(3) . . . . ?
C5 C6 C7 S2 -98.7(3) . . . . ?
C6 C1 C2 C3 0.3(6) . . . . ?
C6 C5 S1 C8 -17.8(2) . . . . ?
C6 C5 S1 O1 95.4(3) . . . . ?
C6 C5 S1 O2 -131.0(3) . . . . ?
C6 C7 C8 C9 -165.1(3) . . . . ?
C6 C7 C8 S1 -36.2(3) . . . . ?
C6 C7 S2 C11 141.3(2) . . . . ?
C7 C8 C9 C10 40.9(4) . . . . ?
C7 C8 C9 O3 -82.0(4) . . . . ?
C7 C8 S1 C5 31.6(2) . . . . ?
C7 C8 S1 O1 -81.9(2) . . . . ?
C7 C8 S1 O2 145.4(2) . . . . ?
C8 C7 S2 C11 23.8(2) . . . . ?
C8 C9 C10 C11 -13.6(5) . . . . ?
C8 C9 C10 C12 164.5(3) . . . . ?
C9 C8 S1 C5 164.1(2) . . . . ?
C9 C8 S1 O1 50.6(3) . . . . ?
C9 C8 S1 O2 -82.0(3) . . . . ?
C9 C10 C11 N1 175.9(3) . . . . ?
C9 C10 C11 S2 -5.5(5) . . . . ?
C9 C10 C12 C13 -175.6(3) . . . . ?
C9 C10 C12 C17 5.9(6) . . . . ?
C10 C11 N1 C13 1.2(3) . . . . ?
C10 C11 N1 C18 173.4(3) . . . . ?
C10 C11 S2 C7 0.4(3) . . . . ?
C10 C12 C13 C14 176.3(3) . . . . ?
C10 C12 C13 N1 -2.1(3) . . . . ?
C10 C12 C17 C16 -179.9(3) . . . . ?
C11 C10 C12 C13 2.8(3) . . . . ?
C11 C10 C12 C17 -175.7(3) . . . . ?
C12 C10 C11 N1 -2.4(3) . . . . ?
C12 C10 C11 S2 176.1(2) . . . . ?
C12 C13 C14 C15 4.2(5) . . . . ?
C12 C13 N1 C11 0.6(3) . . . . ?
C12 C13 N1 C18 -171.2(3) . . . . ?
C13 C12 C17 C16 1.8(5) . . . . ?
C13 C14 C15 C16 -0.4(5) . . . . ?
C14 C13 N1 C11 -177.5(3) . . . . ?
C14 C13 N1 C18 10.7(5) . . . . ?
C14 C15 C16 C17 -2.7(6) . . . . ?
C15 C16 C17 C12 2.0(6) . . . . ?
C17 C12 C13 C14 -5.0(5) . . . . ?
C17 C12 C13 N1 176.7(3) . . . . ?
C20 C19 O5 C18 60.7(4) . . . . ?
C21 C19 O5 C18 -62.8(4) . . . . ?
C22 C19 O5 C18 -179.4(3) . . . . ?
N1 C11 S2 C7 178.8(2) . . . . ?
N1 C13 C14 C15 -177.9(3) . . . . ?
N1 C18 O5 C19 172.4(3) . . . . ?
O3 C9 C10 C11 110.5(4) . . . . ?
O3 C9 C10 C12 -71.4(4) . . . . ?
O4 C18 N1 C11 7.8(4) . . . . ?
O4 C18 N1 C13 178.4(3) . . . . ?
O4 C18 O5 C19 -7.1(5) . . . . ?
O5 C18 N1 C11 -171.7(3) . . . . ?
O5 C18 N1 C13 -1.1(4) . . . . ?
S1 C5 C6 C1 177.5(3) . . . . ?
S1 C5 C6 C7 -2.1(3) . . . . ?
S1 C8 C9 C10 -83.7(3) . . . . ?
S1 C8 C9 O3 153.5(3) . . . . ?
S2 C7 C8 C9 -47.4(4) . . . . ?
S2 C7 C8 S1 81.6(2) . . . . ?
S2 C11 N1 C13 -177.5(2) . . . . ?
S2 C11 N1 C18 -5.2(4) . . . . ?
